data_1519861
loop_
_publ_author_name
'Besli, S.'
'Kilic, A.'
'Davies, David B.'
'Coles, Simon J.'
'Coles, Simon J.'
'Hursthouse, Michael B.'

_publ_section_title
;
 C18H25ClN5O2P3
;
_journal_name_full 'Crystal Structure Report Archive'
_journal_page_first 298
_journal_year 2007
_chemical_formula_sum 'C18 H25 Cl N5 O2 P3'
_chemical_formula_weight 471.79
_space_group_IT_number 4
_symmetry_cell_setting monoclinic
_symmetry_space_group_name_Hall 'P 2yb'
_symmetry_space_group_name_H-M 'P 1 21 1'
_atom_sites_solution_hydrogens geom
_atom_sites_solution_primary direct
_atom_sites_solution_secondary difmap
_cell_angle_alpha 90.00
_cell_angle_beta 109.2280(10)
_cell_angle_gamma 90.00
_cell_formula_units_Z 2
_cell_length_a 9.7832(2)
_cell_length_b 10.0420(2)
_cell_length_c 11.5984(2)
_cell_measurement_reflns_used 9129
_cell_measurement_temperature 120(2)
_cell_measurement_theta_max 27.48
_cell_measurement_theta_min 2.91
_cell_volume 1075.90(4)
_computing_cell_refinement 'DENZO, COLLECT'
_computing_data_reduction 'DENZO, COLLECT'
_computing_molecular_graphics 'PLATON (Spek, 2003)'
_computing_structure_refinement 'SHELXL-97 (Sheldrick, 1997)'
_computing_structure_solution 'SHELXS-97 (Sheldrick, 1997)'
_diffrn_ambient_temperature 120(2)
_diffrn_detector_area_resol_mean 9.091
_diffrn_measured_fraction_theta_full 0.992
_diffrn_measured_fraction_theta_max 0.992
_diffrn_measurement_device_type 'Bruker-Nonius KappaCCD Area Detector'
_diffrn_measurement_method '\f and \w scans'
_diffrn_radiation_monochromator graphite
_diffrn_radiation_source 'Bruker-Nonius FR591 rotating anode'
_diffrn_radiation_type MoK\a
_diffrn_radiation_wavelength 0.71073
_diffrn_reflns_av_R_equivalents 0.0237
_diffrn_reflns_av_sigmaI/netI 0.0270
_diffrn_reflns_limit_h_max 12
_diffrn_reflns_limit_h_min -12
_diffrn_reflns_limit_k_max 12
_diffrn_reflns_limit_k_min -13
_diffrn_reflns_limit_l_max 15
_diffrn_reflns_limit_l_min -14
_diffrn_reflns_number 15393
_diffrn_reflns_theta_full 27.49
_diffrn_reflns_theta_max 27.49
_diffrn_reflns_theta_min 3.00
_exptl_absorpt_coefficient_mu 0.426
_exptl_absorpt_correction_T_max 0.9196
_exptl_absorpt_correction_T_min 0.8827
_exptl_absorpt_correction_type multi-scan
_exptl_absorpt_process_details 'SADABS V2.10 (Sheldrick, G.M., 2003)'
_exptl_crystal_colour colourless
_exptl_crystal_density_diffrn 1.456
_exptl_crystal_density_method 'not measured'
_exptl_crystal_description prism
_exptl_crystal_F_000 492
_exptl_crystal_size_max 0.30
_exptl_crystal_size_mid 0.20
_exptl_crystal_size_min 0.20
_refine_diff_density_max 1.216
_refine_diff_density_min -0.519
_refine_diff_density_rms 0.068
_refine_ls_abs_structure_details 'Flack H D (1983), Acta Cryst. A39, 876-881'
_refine_ls_abs_structure_Flack 0.51(6)
_refine_ls_extinction_method none
_refine_ls_goodness_of_fit_ref 1.018
_refine_ls_hydrogen_treatment mixed
_refine_ls_matrix_type full
_refine_ls_number_parameters 281
_refine_ls_number_reflns 4883
_refine_ls_number_restraints 7
_refine_ls_restrained_S_all 1.017
_refine_ls_R_factor_all 0.0348
_refine_ls_R_factor_gt 0.0340
_refine_ls_shift/su_max 0.227
_refine_ls_shift/su_mean 0.009
_refine_ls_structure_factor_coef Fsqd
_refine_ls_weighting_details 'calc w=1/[\s^2^(Fo^2^)+(0.0752P)^2^+0.5374P] where P=(Fo^2^+2Fc^2^)/3'
_refine_ls_weighting_scheme calc
_refine_ls_wR_factor_gt 0.1002
_refine_ls_wR_factor_ref 0.1012
_reflns_number_gt 4795
_reflns_number_total 4883
_reflns_threshold_expression >2sigma(I)
_cod_data_source_file eCrystal-298.cif
_cod_data_source_block 2007src0259
_cod_depositor_comments
;
Citation :
Besli, S and Kilic, A. and Davies, David B. and Coles, Simon J. and 
Coles, Simon J. and Hursthouse, Michael B. (2007) 
University of Southampton, Crystal Structure Report Archive. 
(doi:10.5258/ecrystals/298)

More at:
http://ecrystals.chem.soton.ac.uk/298/

The following automatic conversions were performed:

'_symmetry_cell_setting' value 'Monoclinic' changed to 'monoclinic'
according to the built-in table from CIF Core dictionary named
'cif_core.dic' version 2.4.1 from 2010-06-29.

Automatic conversion script
Id: cif_fix_values 3392 2015-05-12 13:50:21Z andrius 
;
_cod_original_sg_symbol_H-M P2(1)
_cod_database_code 1519861

loop_
_symmetry_equiv_pos_as_xyz
'x, y, z'
'-x, y+1/2, -z'

loop_
_atom_site_label
_atom_site_type_symbol
_atom_site_fract_x
_atom_site_fract_y
_atom_site_fract_z
_atom_site_U_iso_or_equiv
_atom_site_adp_type
_atom_site_occupancy
_atom_site_symmetry_multiplicity
_atom_site_calc_flag
_atom_site_refinement_flags
_atom_site_disorder_assembly
_atom_site_disorder_group
C1 C 0.2688(3) 0.4122(2) 0.9245(2) 0.0187(5) Uani 1 1 d . . .
H1A H 0.2380 0.3514 0.9785 0.022 Uiso 1 1 calc R . .
H1B H 0.1917 0.4120 0.8437 0.022 Uiso 1 1 calc R . .
C2 C 0.2820(3) 0.5529(3) 0.9774(2) 0.0205(5) Uani 1 1 d . . .
H2A H 0.1980 0.5687 1.0052 0.025 Uiso 1 1 calc R . .
H2B H 0.3700 0.5562 1.0505 0.025 Uiso 1 1 calc R . .
C3 C 0.2899(3) 0.6676(2) 0.8935(2) 0.0179(5) Uani 1 1 d . . .
H3A H 0.2168 0.6538 0.8119 0.021 Uiso 1 1 calc R . .
H3B H 0.2668 0.7522 0.9269 0.021 Uiso 1 1 calc R . .
C4 C 0.4341(4) 0.8745(3) 0.6603(4) 0.0490(10) Uani 1 1 d . . .
H4A H 0.4794 0.9024 0.7464 0.059 Uiso 1 1 calc R A 1
H4B H 0.3515 0.9347 0.6216 0.059 Uiso 1 1 calc R A 1
C5 C 0.5569(4) 0.8856(5) 0.5857(4) 0.0433(16) Uani 0.719(8) 1 d P B 1
H5A H 0.6402 0.8265 0.6255 0.052 Uiso 0.719(8) 1 calc PR B 1
H5B H 0.5120 0.8556 0.5002 0.052 Uiso 0.719(8) 1 calc PR B 1
C5' C 0.5597(7) 0.9394(7) 0.6783(6) 0.0058(18) Uani 0.281(8) 1 d PU B 2
H5'1 H 0.6360 0.8713 0.7099 0.007 Uiso 0.281(8) 1 calc PR B 2
H5'2 H 0.5689 1.0008 0.7473 0.007 Uiso 0.281(8) 1 calc PR B 2
C6 C 0.6068(5) 1.0204(4) 0.5872(4) 0.0536(10) Uani 1 1 d . . .
H6A H 0.5291 1.0770 0.5333 0.064 Uiso 1 1 calc R B 1
H6B H 0.6357 1.0570 0.6710 0.064 Uiso 1 1 calc R B 1
C7 C 0.8034(2) 0.4457(3) 0.70953(19) 0.0148(4) Uani 1 1 d . B .
C8 C 0.8625(3) 0.5578(3) 0.6722(3) 0.0263(6) Uani 1 1 d . . .
H8 H 0.8449 0.6441 0.6978 0.032 Uiso 1 1 calc R . .
C9 C 0.9471(3) 0.5426(4) 0.5976(3) 0.0370(7) Uani 1 1 d . . .
H9 H 0.9866 0.6191 0.5721 0.044 Uiso 1 1 calc R . .
C10 C 0.9744(3) 0.4189(4) 0.5600(2) 0.0349(8) Uani 1 1 d . . .
H10 H 1.0335 0.4097 0.5099 0.042 Uiso 1 1 calc R . .
C11 C 0.9153(3) 0.3074(4) 0.5957(2) 0.0310(7) Uani 1 1 d . . .
H11 H 0.9334 0.2217 0.5691 0.037 Uiso 1 1 calc R . .
C12 C 0.8292(3) 0.3198(3) 0.6704(2) 0.0212(5) Uani 1 1 d . . .
H12 H 0.7886 0.2430 0.6944 0.025 Uiso 1 1 calc R . .
C13 C 0.8346(2) 0.4576(2) 0.96388(19) 0.0122(4) Uani 1 1 d . B .
C14 C 0.9464(2) 0.3644(3) 0.9915(2) 0.0164(4) Uani 1 1 d . . .
H14 H 0.9578 0.3092 0.9288 0.020 Uiso 1 1 calc R . .
C15 C 1.0413(2) 0.3519(3) 1.1102(2) 0.0217(5) Uani 1 1 d . . .
H15 H 1.1172 0.2882 1.1283 0.026 Uiso 1 1 calc R . .
C16 C 1.0255(3) 0.4326(3) 1.2024(2) 0.0269(6) Uani 1 1 d . . .
H16 H 1.0909 0.4246 1.2834 0.032 Uiso 1 1 calc R . .
C17 C 0.9138(3) 0.5250(3) 1.1757(2) 0.0295(6) Uani 1 1 d . . .
H17 H 0.9022 0.5796 1.2387 0.035 Uiso 1 1 calc R . .
C18 C 0.8182(3) 0.5377(3) 1.0562(2) 0.0220(5) Uani 1 1 d . . .
H18 H 0.7420 0.6011 1.0381 0.026 Uiso 1 1 calc R . .
N1 N 0.36099(19) 0.49478(19) 0.70932(16) 0.0111(3) Uani 1 1 d . B .
N2 N 0.6268(2) 0.60951(19) 0.79362(18) 0.0135(4) Uani 1 1 d . B .
N3 N 0.5982(2) 0.33554(18) 0.79820(18) 0.0131(4) Uani 1 1 d . B .
N4 N 0.4030(2) 0.3598(2) 0.90989(19) 0.0166(4) Uani 1 1 d . . .
N5 N 0.3831(2) 0.7394(2) 0.6559(2) 0.0165(4) Uani 1 1 d . B .
O1 O 0.43306(17) 0.67723(16) 0.88124(14) 0.0139(3) Uani 1 1 d . B .
O2 O 0.7212(3) 1.0175(3) 0.54699(18) 0.0461(7) Uani 1 1 d . B .
H2 H 0.6985 0.9769 0.4800 0.069 Uiso 1 1 calc R . .
P1 P 0.43341(5) 0.36272(5) 0.78036(5) 0.01014(13) Uani 1 1 d . B .
P2 P 0.45595(6) 0.62596(5) 0.75840(5) 0.00930(12) Uani 1 1 d . . .
P3 P 0.70166(6) 0.46483(5) 0.81287(5) 0.01032(13) Uani 1 1 d . . .
Cl1 Cl 0.31959(6) 0.21212(6) 0.67400(6) 0.02193(14) Uani 1 1 d . . .
H5N H 0.349(4) 0.708(4) 0.587(3) 0.032(9) Uiso 1 1 d . . .
H4N H 0.449(4) 0.304(4) 0.957(3) 0.024(8) Uiso 1 1 d . . .

loop_
_atom_site_aniso_label
_atom_site_aniso_U_11
_atom_site_aniso_U_22
_atom_site_aniso_U_33
_atom_site_aniso_U_23
_atom_site_aniso_U_13
_atom_site_aniso_U_12
C1 0.0198(11) 0.0192(11) 0.0247(12) 0.0016(9) 0.0174(10) 0.0004(9)
C2 0.0259(12) 0.0203(12) 0.0227(12) -0.0021(10) 0.0182(10) -0.0009(10)
C3 0.0171(11) 0.0144(11) 0.0263(12) -0.0029(9) 0.0128(9) 0.0016(8)
C4 0.0325(16) 0.0231(15) 0.068(2) 0.0269(16) -0.0157(16) -0.0103(13)
C5 0.0090(16) 0.058(3) 0.053(3) -0.052(2) -0.0033(16) 0.0032(17)
C5' 0.006(2) 0.005(2) 0.006(2) 0.0004(9) 0.0016(11) -0.0010(9)
C6 0.065(2) 0.048(2) 0.052(2) 0.0050(18) 0.0248(19) -0.0024(19)
C7 0.0096(9) 0.0244(12) 0.0107(9) 0.0016(9) 0.0040(7) 0.0010(8)
C8 0.0281(13) 0.0309(14) 0.0249(13) -0.0003(11) 0.0155(11) -0.0046(11)
C9 0.0328(15) 0.057(2) 0.0283(14) 0.0023(14) 0.0198(12) -0.0132(15)
C10 0.0189(12) 0.071(2) 0.0181(12) -0.0027(13) 0.0114(10) 0.0018(13)
C11 0.0263(13) 0.0503(18) 0.0173(12) -0.0048(12) 0.0083(10) 0.0147(13)
C12 0.0208(11) 0.0256(13) 0.0195(11) -0.0006(10) 0.0098(10) 0.0059(10)
C13 0.0099(9) 0.0130(10) 0.0152(9) 0.0024(8) 0.0062(7) -0.0013(8)
C14 0.0122(9) 0.0230(11) 0.0159(10) 0.0036(9) 0.0070(8) 0.0019(9)
C15 0.0097(10) 0.0338(14) 0.0207(11) 0.0077(11) 0.0041(9) 0.0045(10)
C16 0.0212(12) 0.0413(17) 0.0146(10) -0.0011(11) 0.0010(9) -0.0033(11)
C17 0.0330(14) 0.0347(16) 0.0181(12) -0.0107(11) 0.0046(11) 0.0017(12)
C18 0.0228(12) 0.0193(12) 0.0227(12) -0.0039(10) 0.0058(10) 0.0027(10)
N1 0.0120(8) 0.0099(8) 0.0108(8) 0.0009(7) 0.0029(7) 0.0010(7)
N2 0.0111(8) 0.0091(8) 0.0197(9) 0.0005(7) 0.0045(7) -0.0001(7)
N3 0.0123(8) 0.0080(8) 0.0200(9) 0.0016(7) 0.0066(7) 0.0022(7)
N4 0.0161(9) 0.0187(10) 0.0181(9) 0.0072(8) 0.0098(7) 0.0058(8)
N5 0.0170(9) 0.0132(10) 0.0171(10) 0.0073(8) 0.0026(8) 0.0013(7)
O1 0.0145(8) 0.0143(8) 0.0146(7) -0.0053(6) 0.0071(6) -0.0021(6)
O2 0.0475(13) 0.077(2) 0.0125(8) 0.0044(10) 0.0076(9) 0.0288(14)
P1 0.0097(2) 0.0082(2) 0.0133(3) -0.00082(19) 0.0049(2) -0.00058(19)
P2 0.0098(2) 0.0081(3) 0.0104(2) 0.0009(2) 0.00388(19) 0.00112(19)
P3 0.0086(2) 0.0104(3) 0.0130(2) 0.00115(19) 0.00489(19) 0.00068(19)
Cl1 0.0186(3) 0.0122(3) 0.0337(3) -0.0084(2) 0.0069(2) -0.0047(2)

loop_
_atom_type_symbol
_atom_type_description
_atom_type_scat_dispersion_real
_atom_type_scat_dispersion_imag
_atom_type_scat_source
C C 0.0033 0.0016 'International Tables Vol C Tables 4.2.6.8 and 6.1.1.4'
H H 0.0000 0.0000 'International Tables Vol C Tables 4.2.6.8 and 6.1.1.4'
N N 0.0061 0.0033 'International Tables Vol C Tables 4.2.6.8 and 6.1.1.4'
O O 0.0106 0.0060 'International Tables Vol C Tables 4.2.6.8 and 6.1.1.4'
P P 0.1023 0.0942 'International Tables Vol C Tables 4.2.6.8 and 6.1.1.4'
Cl Cl 0.1484 0.1585 'International Tables Vol C Tables 4.2.6.8 and 6.1.1.4'

loop_
_geom_angle_atom_site_label_1
_geom_angle_atom_site_label_2
_geom_angle_atom_site_label_3
_geom_angle
_geom_angle_site_symmetry_1
_geom_angle_site_symmetry_3
N4 C1 C2 114.5(2) . .
C3 C2 C1 117.2(2) . .
O1 C3 C2 111.36(19) . .
C5' C4 N5 138.6(4) . .
C5' C4 C5 44.3(3) . .
N5 C4 C5 109.8(3) . .
C6 C5 C4 110.5(3) . .
C4 C5' C6 128.5(5) . .
O2 C6 C5 107.1(4) . .
O2 C6 C5' 134.9(4) . .
C5 C6 C5' 47.5(4) . .
C12 C7 C8 119.5(2) . .
C12 C7 P3 120.74(18) . .
C8 C7 P3 119.7(2) . .
C9 C8 C7 119.8(3) . .
C10 C9 C8 121.0(3) . .
C9 C10 C11 119.6(2) . .
C10 C11 C12 120.6(3) . .
C7 C12 C11 119.5(3) . .
C18 C13 C14 119.5(2) . .
C18 C13 P3 119.68(17) . .
C14 C13 P3 120.63(17) . .
C15 C14 C13 120.4(2) . .
C14 C15 C16 120.1(2) . .
C17 C16 C15 119.8(2) . .
C16 C17 C18 120.1(2) . .
C13 C18 C17 120.1(2) . .
P1 N1 P2 113.06(10) . .
P2 N2 P3 121.36(12) . .
P1 N3 P3 116.78(12) . .
C1 N4 P1 122.71(17) . .
C4 N5 P2 124.6(2) . .
C3 O1 P2 119.13(14) . .
N3 P1 N1 118.09(10) . .
N3 P1 N4 111.43(11) . .
N1 P1 N4 107.86(11) . .
N3 P1 Cl1 106.38(8) . .
N1 P1 Cl1 104.05(7) . .
N4 P1 Cl1 108.45(9) . .
N3 P1 P2 94.05(7) . .
N1 P1 P2 33.54(7) . .
N4 P1 P2 98.75(8) . .
Cl1 P1 P2 136.31(3) . .
N2 P2 O1 104.36(9) . .
N2 P2 N1 116.22(10) . .
O1 P2 N1 110.24(9) . .
N2 P2 N5 115.42(11) . .
O1 P2 N5 105.59(10) . .
N1 P2 N5 104.58(11) . .
N2 P2 P1 89.17(7) . .
O1 P2 P1 101.16(6) . .
N1 P2 P1 33.40(6) . .
N5 P2 P1 136.92(8) . .
N2 P3 N3 117.95(10) . .
N2 P3 C7 109.24(11) . .
N3 P3 C7 107.92(11) . .
N2 P3 C13 108.67(11) . .
N3 P3 C13 107.16(10) . .
C7 P3 C13 105.16(10) . .

loop_
_geom_bond_atom_site_label_1
_geom_bond_atom_site_label_2
_geom_bond_distance
_geom_bond_site_symmetry_2
C1 N4 1.476(3) .
C1 C2 1.529(3) .
C2 C3 1.526(3) .
C3 O1 1.457(3) .
C4 C5' 1.346(7) .
C4 N5 1.441(4) .
C4 C5 1.701(6) .
C5 C6 1.437(7) .
C5' C6 1.520(8) .
C6 O2 1.347(5) .
C7 C12 1.394(4) .
C7 C8 1.397(4) .
C7 P3 1.803(2) .
C8 C9 1.389(4) .
C9 C10 1.372(5) .
C10 C11 1.384(5) .
C11 C12 1.400(3) .
C13 C18 1.389(3) .
C13 C14 1.395(3) .
C13 P3 1.807(2) .
C14 C15 1.389(3) .
C15 C16 1.391(4) .
C16 C17 1.388(4) .
C17 C18 1.399(4) .
N1 P1 1.5984(19) .
N1 P2 1.6044(19) .
N2 P2 1.5931(19) .
N2 P3 1.609(2) .
N3 P1 1.5800(19) .
N3 P3 1.6204(19) .
N4 P1 1.625(2) .
N5 P2 1.631(2) .
O1 P2 1.5985(16) .
P1 Cl1 2.0357(8) .
P1 P2 2.6718(7) .
